data_4113914
loop_
_publ_author_name
'J. Christopher Thomas'
'Jonas C. Peters'

_publ_section_title
;
 Zwitterionic and Cationic Bis(phosphine) Platinum(II) Complexes:
 Structural, Electronic, and Mechanistic Comparisons Relevant to Ligand
 Exchange and Benzene C-H Activation Processes
;
_journal_name_full 'Journal of the American Chemical Society'
_journal_page_first 8870
_journal_page_last 8888
_journal_paper_doi 10.1021/ja0296071
_journal_volume 125
_journal_year 2003
_chemical_formula_moiety 'C29 H32 P2 Pt'
_chemical_formula_sum 'C29 H32 P2 Pt'
_chemical_formula_weight 637.58
_chemical_name_common (dppp)Pt(Me)2
_chemical_name_systematic
; 
 ? 
;
_space_group_IT_number 19
_symmetry_cell_setting orthorhombic
_symmetry_space_group_name_Hall 'P 2ac 2ab'
_symmetry_space_group_name_H-M 'P 21 21 21'
_atom_sites_solution_hydrogens geom
_atom_sites_solution_primary direct
_atom_sites_solution_secondary difmap
_audit_creation_method SHELXL-97
_cell_angle_alpha 90.00
_cell_angle_beta 90.00
_cell_angle_gamma 90.00
_cell_formula_units_Z 8
_cell_length_a 15.4697(10)
_cell_length_b 16.0349(10)
_cell_length_c 20.7479(13)
_cell_measurement_temperature 96(2)
_cell_volume 5146.6(6)
_computing_cell_refinement 'Bruker XSCANS'
_computing_data_collection 'Bruker XSCANS'
_computing_data_reduction 'Bruker SHELXTL'
_computing_molecular_graphics 'Bruker SHELXTL'
_computing_publication_material 'Bruker SHELXTL'
_computing_structure_refinement 'SHELXL-97 (Sheldrick, 1997)'
_computing_structure_solution 'SHELXS-97 (Sheldrick, 1990)'
_diffrn_ambient_temperature 96(2)
_diffrn_measured_fraction_theta_full 0.969
_diffrn_measured_fraction_theta_max 0.969
_diffrn_measurement_device_type 'CCD area detector'
_diffrn_measurement_method '\w scans'
_diffrn_radiation_monochromator graphite
_diffrn_radiation_source 'fine-focus sealed tube'
_diffrn_radiation_type MoK\a
_diffrn_radiation_wavelength 0.71073
_diffrn_reflns_av_R_equivalents 0.0544
_diffrn_reflns_av_sigmaI/netI 0.0262
_diffrn_reflns_limit_h_max 20
_diffrn_reflns_limit_h_min -20
_diffrn_reflns_limit_k_max 21
_diffrn_reflns_limit_k_min -21
_diffrn_reflns_limit_l_max 27
_diffrn_reflns_limit_l_min -27
_diffrn_reflns_number 106794
_diffrn_reflns_theta_full 28.49
_diffrn_reflns_theta_max 28.49
_diffrn_reflns_theta_min 1.61
_exptl_absorpt_coefficient_mu 5.592
_exptl_absorpt_correction_type none
_exptl_crystal_colour Colorless
_exptl_crystal_density_diffrn 1.646
_exptl_crystal_description Block
_exptl_crystal_F_000 2512
_exptl_crystal_size_max 0.22
_exptl_crystal_size_mid 0.21
_exptl_crystal_size_min 0.20
_refine_diff_density_max 1.453
_refine_diff_density_min -0.612
_refine_diff_density_rms 0.106
_refine_ls_abs_structure_details 'Flack H D (1983), Acta Cryst. A39, 876-881'
_refine_ls_abs_structure_Flack 0.408(3)
_refine_ls_extinction_method none
_refine_ls_goodness_of_fit_ref 1.235
_refine_ls_hydrogen_treatment mixed
_refine_ls_matrix_type full
_refine_ls_number_parameters 582
_refine_ls_number_reflns 12411
_refine_ls_number_restraints 0
_refine_ls_restrained_S_all 1.235
_refine_ls_R_factor_all 0.0226
_refine_ls_R_factor_gt 0.0203
_refine_ls_shift/su_max 0.003
_refine_ls_shift/su_mean 0.000
_refine_ls_structure_factor_coef Fsqd
_refine_ls_weighting_details 'calc w=1/[\s^2^(Fo^2^)+(0.0200P)^2^+0.0000P] where P=(Fo^2^+2Fc^2^)/3'
_refine_ls_weighting_scheme calc
_refine_ls_wR_factor_gt 0.0446
_refine_ls_wR_factor_ref 0.0451
_reflns_number_gt 11842
_reflns_number_total 12411
_reflns_threshold_expression >2sigma(I)
_cod_data_source_file ja0296071si20021205_064127_3.cif
_cod_data_source_block dpppPtMe2
_cod_database_code 4113914

loop_
_symmetry_equiv_pos_as_xyz
'x, y, z'
'-x+1/2, -y, z+1/2'
'-x, y+1/2, -z+1/2'
'x+1/2, -y+1/2, -z'

loop_
_atom_site_label
_atom_site_type_symbol
_atom_site_fract_x
_atom_site_fract_y
_atom_site_fract_z
_atom_site_U_iso_or_equiv
_atom_site_adp_type
_atom_site_occupancy
_atom_site_symmetry_multiplicity
_atom_site_calc_flag
_atom_site_refinement_flags
Pt1 Pt 0.564091(8) 0.710076(6) 0.412453(5) 0.01113(3) Uani 1 1 d .
P1 P 0.45747(5) 0.79762(5) 0.37933(4) 0.01238(16) Uani 1 1 d .
P2 P 0.55808(6) 0.75223(5) 0.51688(4) 0.01173(15) Uani 1 1 d .
C1 C 0.4126(2) 0.8602(2) 0.50194(15) 0.0152(7) Uani 1 1 d .
H1A H 0.3660 0.8885 0.5263 0.018 Uiso 1 1 calc R
H1B H 0.4564 0.9028 0.4906 0.018 Uiso 1 1 calc R
C2 C 0.3744(2) 0.8240(2) 0.43963(15) 0.0144(7) Uani 1 1 d .
H2A H 0.3339 0.8650 0.4207 0.017 Uiso 1 1 calc R
H2B H 0.3411 0.7731 0.4502 0.017 Uiso 1 1 calc R
C3 C 0.45472(19) 0.7940(2) 0.54546(14) 0.0154(6) Uani 1 1 d .
H3A H 0.4137 0.7471 0.5505 0.018 Uiso 1 1 calc R
H3B H 0.4638 0.8188 0.5886 0.018 Uiso 1 1 calc R
C4 C 0.3909(2) 0.7645(2) 0.31066(15) 0.0144(7) Uani 1 1 d .
C5 C 0.4022(2) 0.7983(2) 0.24931(15) 0.0207(7) Uani 1 1 d .
H5 H 0.4455 0.8391 0.2420 0.025 Uiso 1 1 calc R
C6 C 0.3493(2) 0.7718(2) 0.19857(16) 0.0226(8) Uani 1 1 d .
H6 H 0.3568 0.7951 0.1568 0.027 Uiso 1 1 calc R
C7 C 0.2865(2) 0.7121(2) 0.20864(16) 0.0230(8) Uani 1 1 d .
H7 H 0.2492 0.6959 0.1744 0.028 Uiso 1 1 calc R
C8 C 0.2781(2) 0.6762(2) 0.26853(17) 0.0231(8) Uani 1 1 d .
H8 H 0.2363 0.6338 0.2754 0.028 Uiso 1 1 calc R
C9 C 0.3311(2) 0.7022(2) 0.31946(15) 0.0191(7) Uani 1 1 d .
H9 H 0.3256 0.6764 0.3605 0.023 Uiso 1 1 calc R
C10 C 0.4931(2) 0.9012(2) 0.35531(15) 0.0146(6) Uani 1 1 d .
C11 C 0.5803(2) 0.9223(2) 0.35922(16) 0.0223(8) Uani 1 1 d .
H11 H 0.6213 0.8817 0.3727 0.027 Uiso 1 1 calc R
C12 C 0.6080(3) 1.0025(2) 0.34352(17) 0.0279(9) Uani 1 1 d .
H12 H 0.6673 1.0172 0.3476 0.033 Uiso 1 1 calc R
C13 C 0.5483(3) 1.0605(2) 0.32185(16) 0.0285(10) Uani 1 1 d .
H13 H 0.5670 1.1150 0.3105 0.034 Uiso 1 1 calc R
C14 C 0.4625(3) 1.0401(2) 0.31668(16) 0.0249(9) Uani 1 1 d .
H14 H 0.4222 1.0803 0.3015 0.030 Uiso 1 1 calc R
C15 C 0.4346(3) 0.96147(19) 0.33341(14) 0.0198(7) Uani 1 1 d .
H15 H 0.3750 0.9480 0.3300 0.024 Uiso 1 1 calc R
C16 C 0.5781(2) 0.67212(18) 0.57758(14) 0.0141(6) Uani 1 1 d .
C17 C 0.5294(2) 0.5989(2) 0.57465(16) 0.0188(7) Uani 1 1 d .
H17 H 0.4873 0.5921 0.5418 0.023 Uiso 1 1 calc R
C18 C 0.5423(2) 0.5359(2) 0.61943(17) 0.0217(8) Uani 1 1 d .
H18 H 0.5072 0.4873 0.6182 0.026 Uiso 1 1 calc R
C19 C 0.6064(2) 0.5436(2) 0.66631(17) 0.0230(8) Uani 1 1 d .
H19 H 0.6167 0.4996 0.6960 0.028 Uiso 1 1 calc R
C20 C 0.6549(2) 0.6159(2) 0.66907(16) 0.0198(7) Uani 1 1 d .
H20 H 0.6981 0.6219 0.7013 0.024 Uiso 1 1 calc R
C21 C 0.6411(2) 0.6796(2) 0.62531(16) 0.0185(7) Uani 1 1 d .
H21 H 0.6749 0.7290 0.6278 0.022 Uiso 1 1 calc R
C22 C 0.6372(2) 0.83388(19) 0.53483(16) 0.0143(7) Uani 1 1 d .
C23 C 0.6327(2) 0.8850(2) 0.58860(17) 0.0191(7) Uani 1 1 d .
H23 H 0.5873 0.8779 0.6189 0.023 Uiso 1 1 calc R
C24 C 0.6950(2) 0.94687(19) 0.59829(18) 0.0220(7) Uani 1 1 d .
H24 H 0.6922 0.9811 0.6356 0.026 Uiso 1 1 calc R
C25 C 0.7607(2) 0.9586(2) 0.55389(19) 0.0232(8) Uani 1 1 d .
H25 H 0.8017 1.0022 0.5597 0.028 Uiso 1 1 calc R
C26 C 0.7662(2) 0.9065(2) 0.50112(18) 0.0238(8) Uani 1 1 d .
H26 H 0.8120 0.9133 0.4711 0.029 Uiso 1 1 calc R
C27 C 0.7057(2) 0.8447(2) 0.49158(17) 0.0182(7) Uani 1 1 d .
H27 H 0.7105 0.8089 0.4552 0.022 Uiso 1 1 calc R
C28 C 0.5769(2) 0.6656(2) 0.31762(15) 0.0175(7) Uani 1 1 d .
H28A H 0.5883 0.7125 0.2885 0.021 Uiso 1 1 calc R
H28B H 0.5234 0.6376 0.3046 0.021 Uiso 1 1 calc R
H28C H 0.6251 0.6260 0.3155 0.021 Uiso 1 1 calc R
C29 C 0.6683(2) 0.6301(2) 0.43515(15) 0.0165(7) Uani 1 1 d .
H29A H 0.7198 0.6477 0.4113 0.020 Uiso 1 1 calc R
H29B H 0.6534 0.5727 0.4231 0.020 Uiso 1 1 calc R
H29C H 0.6799 0.6326 0.4815 0.020 Uiso 1 1 calc R
Pt2 Pt 0.569588(8) 0.804973(6) 0.899073(5) 0.01193(3) Uani 1 1 d .
P3 P 0.48873(5) 0.69285(5) 0.86878(4) 0.01425(16) Uani 1 1 d .
P4 P 0.57958(6) 0.76004(5) 1.00312(4) 0.01410(17) Uani 1 1 d .
C30 C 0.4616(2) 0.6239(2) 0.99293(17) 0.0224(8) Uani 1 1 d .
H30A H 0.5140 0.5913 0.9825 0.027 Uiso 1 1 calc R
H30B H 0.4227 0.5878 1.0186 0.027 Uiso 1 1 calc R
C31 C 0.4158(2) 0.6482(2) 0.92982(15) 0.0196(7) Uani 1 1 d .
H31A H 0.3699 0.6893 0.9397 0.023 Uiso 1 1 calc R
H31B H 0.3876 0.5981 0.9116 0.023 Uiso 1 1 calc R
C32 C 0.4876(2) 0.7004(2) 1.03397(15) 0.0179(7) Uani 1 1 d .
H32A H 0.5016 0.6810 1.0781 0.021 Uiso 1 1 calc R
H32B H 0.4372 0.7381 1.0372 0.021 Uiso 1 1 calc R
C33 C 0.5550(2) 0.60280(19) 0.84702(14) 0.0163(7) Uani 1 1 d .
C34 C 0.5204(2) 0.5241(2) 0.83419(16) 0.0215(8) Uani 1 1 d .
H34 H 0.4595 0.5170 0.8327 0.026 Uiso 1 1 calc R
C35 C 0.5741(3) 0.45621(19) 0.82354(15) 0.0231(8) Uani 1 1 d .
H35 H 0.5499 0.4031 0.8142 0.028 Uiso 1 1 calc R
C36 C 0.6621(3) 0.4658(2) 0.82648(17) 0.0278(9) Uani 1 1 d .
H36 H 0.6986 0.4188 0.8208 0.033 Uiso 1 1 calc R
C37 C 0.6980(3) 0.5433(2) 0.83766(19) 0.0305(9) Uani 1 1 d .
H37 H 0.7590 0.5498 0.8388 0.037 Uiso 1 1 calc R
C38 C 0.6443(2) 0.6119(2) 0.84733(17) 0.0204(7) Uani 1 1 d .
H38 H 0.6690 0.6654 0.8542 0.024 Uiso 1 1 calc R
C39 C 0.41203(19) 0.7073(2) 0.80271(15) 0.0157(6) Uani 1 1 d .
C40 C 0.3444(2) 0.7635(2) 0.81193(17) 0.0188(7) Uani 1 1 d .
H40 H 0.3414 0.7943 0.8510 0.023 Uiso 1 1 calc R
C41 C 0.2822(2) 0.7753(2) 0.76577(17) 0.0233(8) Uani 1 1 d .
H41 H 0.2355 0.8124 0.7736 0.028 Uiso 1 1 calc R
C42 C 0.2875(2) 0.7324(2) 0.70700(18) 0.0243(8) Uani 1 1 d .
H42 H 0.2448 0.7407 0.6747 0.029 Uiso 1 1 calc R
C43 C 0.3553(2) 0.6779(2) 0.69632(17) 0.0266(8) Uani 1 1 d .
H43 H 0.3595 0.6490 0.6565 0.032 Uiso 1 1 calc R
C44 C 0.4174(2) 0.6655(2) 0.74416(16) 0.0215(7) Uani 1 1 d .
H44 H 0.4639 0.6280 0.7366 0.026 Uiso 1 1 calc R
C45 C 0.6714(2) 0.6902(2) 1.01646(15) 0.0165(7) Uani 1 1 d .
C46 C 0.7432(2) 0.6978(2) 0.97675(16) 0.0182(7) Uani 1 1 d .
H46 H 0.7466 0.7426 0.9469 0.022 Uiso 1 1 calc R
C47 C 0.8106(2) 0.6398(2) 0.98045(17) 0.0217(8) Uani 1 1 d .
H47 H 0.8588 0.6444 0.9522 0.026 Uiso 1 1 calc R
C48 C 0.8073(2) 0.5762(2) 1.02486(18) 0.0237(8) Uani 1 1 d .
H48 H 0.8529 0.5367 1.0272 0.028 Uiso 1 1 calc R
C49 C 0.7376(3) 0.5699(2) 1.0659(2) 0.0339(10) Uani 1 1 d .
H49 H 0.7360 0.5269 1.0973 0.041 Uiso 1 1 calc R
C50 C 0.6701(3) 0.6261(2) 1.06152(19) 0.0309(9) Uani 1 1 d .
H50 H 0.6220 0.6207 1.0897 0.037 Uiso 1 1 calc R
C51 C 0.5853(2) 0.8402(2) 1.06580(15) 0.0153(7) Uani 1 1 d .
C52 C 0.6353(2) 0.8310(2) 1.12206(17) 0.0244(8) Uani 1 1 d .
H52 H 0.6726 0.7844 1.1265 0.029 Uiso 1 1 calc R
C53 C 0.6303(3) 0.8895(3) 1.17080(18) 0.0291(9) Uani 1 1 d .
H53 H 0.6632 0.8822 1.2090 0.035 Uiso 1 1 calc R
C54 C 0.5773(3) 0.9589(2) 1.16417(17) 0.0263(8) Uani 1 1 d .
H54 H 0.5746 0.9994 1.1975 0.032 Uiso 1 1 calc R
C55 C 0.5283(2) 0.9690(2) 1.10827(18) 0.0229(8) Uani 1 1 d .
H55 H 0.4917 1.0162 1.1037 0.027 Uiso 1 1 calc R
C56 C 0.5329(2) 0.9099(2) 1.05930(16) 0.0155(7) Uani 1 1 d .
H56 H 0.4999 0.9174 1.0211 0.019 Uiso 1 1 calc R
C57 C 0.5618(2) 0.85014(19) 0.80408(14) 0.0177(6) Uani 1 1 d .
H57A H 0.5758 0.8052 0.7739 0.021 Uiso 1 1 calc R
H57B H 0.6029 0.8961 0.7984 0.021 Uiso 1 1 calc R
H57C H 0.5030 0.8702 0.7957 0.021 Uiso 1 1 calc R
C58 C 0.6510(2) 0.90685(19) 0.91997(16) 0.0151(7) Uani 1 1 d .
H58A H 0.6739 0.9299 0.8797 0.018 Uiso 1 1 calc R
H58B H 0.6989 0.8881 0.9472 0.018 Uiso 1 1 calc R
H58C H 0.6179 0.9499 0.9427 0.018 Uiso 1 1 calc R

loop_
_atom_site_aniso_label
_atom_site_aniso_U_11
_atom_site_aniso_U_22
_atom_site_aniso_U_33
_atom_site_aniso_U_23
_atom_site_aniso_U_13
_atom_site_aniso_U_12
Pt1 0.01088(5) 0.01164(5) 0.01088(5) 0.00014(4) 0.00098(5) -0.00007(5)
P1 0.0126(4) 0.0131(4) 0.0115(4) 0.0004(3) 0.0006(3) -0.0006(3)
P2 0.0112(4) 0.0126(3) 0.0114(4) 0.0007(3) 0.0002(3) -0.0002(3)
C1 0.0132(17) 0.0162(16) 0.0164(16) -0.0014(12) 0.0020(12) 0.0017(12)
C2 0.0113(15) 0.0185(17) 0.0134(16) 0.0012(13) 0.0024(12) 0.0027(12)
C3 0.0148(16) 0.0200(16) 0.0114(14) -0.0039(13) 0.0019(11) 0.0000(13)
C4 0.0118(16) 0.0173(16) 0.0141(16) -0.0023(12) -0.0005(13) 0.0027(12)
C5 0.0211(16) 0.0224(18) 0.0185(16) 0.0010(15) 0.0000(13) -0.0021(14)
C6 0.032(2) 0.0243(19) 0.0116(16) 0.0027(14) -0.0019(14) 0.0038(15)
C7 0.0248(18) 0.0255(19) 0.0186(17) -0.0040(16) -0.0071(14) 0.0046(16)
C8 0.0182(18) 0.0249(19) 0.026(2) -0.0031(15) -0.0013(15) -0.0035(14)
C9 0.0210(17) 0.0214(17) 0.0149(15) -0.0002(14) 0.0008(13) 0.0001(15)
C10 0.0208(17) 0.0143(16) 0.0085(15) -0.0002(12) 0.0023(13) -0.0003(13)
C11 0.026(2) 0.0228(17) 0.0182(17) 0.0017(13) -0.0022(15) -0.0018(15)
C12 0.038(2) 0.026(2) 0.0199(19) 0.0009(16) -0.0002(16) -0.0169(17)
C13 0.056(3) 0.0156(17) 0.0136(16) -0.0007(13) 0.0069(17) -0.0061(17)
C14 0.041(2) 0.0197(18) 0.0142(17) 0.0011(14) 0.0087(15) 0.0110(16)
C15 0.0254(18) 0.0192(16) 0.0148(15) 0.0001(12) 0.0044(17) 0.0038(16)
C16 0.0158(16) 0.0150(14) 0.0116(14) 0.0015(11) 0.0049(13) 0.0002(12)
C17 0.0196(17) 0.0203(17) 0.0164(17) -0.0019(13) 0.0019(13) 0.0005(13)
C18 0.027(2) 0.0174(17) 0.0206(18) 0.0030(13) 0.0072(14) -0.0026(14)
C19 0.026(2) 0.0256(19) 0.0175(18) 0.0081(15) 0.0070(15) 0.0078(15)
C20 0.0189(18) 0.0276(19) 0.0131(17) 0.0012(14) -0.0018(14) 0.0026(15)
C21 0.0167(17) 0.0211(17) 0.0176(17) -0.0003(13) -0.0004(13) 0.0004(13)
C22 0.0147(16) 0.0107(15) 0.0174(17) 0.0015(12) -0.0032(13) 0.0013(12)
C23 0.0163(16) 0.0178(16) 0.0233(19) -0.0002(14) -0.0011(15) 0.0043(12)
C24 0.0219(17) 0.0133(15) 0.031(2) -0.0042(15) -0.0091(16) 0.0039(13)
C25 0.0191(18) 0.0165(18) 0.034(2) 0.0075(15) -0.0127(16) -0.0044(14)
C26 0.0203(19) 0.0241(19) 0.027(2) 0.0092(15) -0.0020(15) -0.0024(15)
C27 0.0179(17) 0.0198(17) 0.0169(17) 0.0028(13) -0.0036(14) -0.0051(14)
C28 0.0171(18) 0.0204(16) 0.0151(15) -0.0029(12) 0.0028(14) 0.0004(14)
C29 0.0167(16) 0.0201(17) 0.0126(16) 0.0005(13) 0.0020(13) 0.0032(13)
Pt2 0.01223(5) 0.01111(5) 0.01244(5) -0.00093(4) 0.00040(5) 0.00015(5)
P3 0.0151(4) 0.0142(4) 0.0135(4) -0.0018(3) 0.0002(3) -0.0012(3)
P4 0.0149(4) 0.0138(4) 0.0136(4) -0.0010(3) 0.0011(3) 0.0003(3)
C30 0.0261(19) 0.0214(18) 0.0198(18) -0.0014(14) 0.0052(14) -0.0059(14)
C31 0.0172(18) 0.0209(16) 0.0205(17) -0.0021(13) 0.0029(13) -0.0098(13)
C32 0.0193(16) 0.0213(18) 0.0130(15) -0.0014(14) 0.0047(12) -0.0018(15)
C33 0.0255(19) 0.0136(14) 0.0100(14) -0.0009(11) 0.0028(14) 0.0012(14)
C34 0.028(2) 0.0213(18) 0.0149(17) -0.0007(14) 0.0024(15) -0.0054(15)
C35 0.045(2) 0.0118(14) 0.0123(15) 0.0009(11) 0.0023(18) -0.0011(17)
C36 0.045(2) 0.0195(18) 0.0189(19) -0.0041(15) -0.0098(17) 0.0149(17)
C37 0.025(2) 0.031(2) 0.036(2) -0.0120(17) -0.0142(18) 0.0097(17)
C38 0.0216(18) 0.0162(17) 0.0234(19) -0.0070(14) -0.0068(15) 0.0021(14)
C39 0.0130(15) 0.0157(15) 0.0183(15) 0.0007(13) 0.0006(11) -0.0042(12)
C40 0.0192(18) 0.0176(17) 0.0197(18) -0.0003(14) 0.0022(14) -0.0015(14)
C41 0.0137(17) 0.0259(19) 0.030(2) 0.0055(15) 0.0007(14) -0.0007(14)
C42 0.0190(18) 0.028(2) 0.026(2) 0.0082(15) -0.0066(15) -0.0031(15)
C43 0.028(2) 0.035(2) 0.0169(18) -0.0032(15) -0.0008(15) -0.0003(16)
C44 0.0169(18) 0.0263(18) 0.0213(17) -0.0005(14) 0.0016(14) 0.0028(14)
C45 0.0200(16) 0.0137(16) 0.0157(16) -0.0004(13) -0.0010(13) 0.0036(13)
C46 0.0183(16) 0.0185(17) 0.0176(16) 0.0050(14) -0.0037(13) 0.0016(14)
C47 0.0159(18) 0.0275(19) 0.0216(18) 0.0018(15) -0.0007(14) 0.0013(14)
C48 0.0220(19) 0.0172(17) 0.032(2) 0.0001(15) -0.0005(16) 0.0052(14)
C49 0.033(2) 0.024(2) 0.044(3) 0.0164(18) 0.0088(19) 0.0077(17)
C50 0.026(2) 0.032(2) 0.035(2) 0.0175(18) 0.0139(17) 0.0077(17)
C51 0.0151(17) 0.0168(16) 0.0141(15) -0.0020(12) 0.0034(12) -0.0019(12)
C52 0.030(2) 0.0239(19) 0.0190(18) -0.0023(14) -0.0037(15) 0.0044(15)
C53 0.034(2) 0.037(2) 0.0159(18) -0.0027(16) -0.0074(16) -0.0018(18)
C54 0.029(2) 0.0279(19) 0.0221(18) -0.0084(14) 0.0051(18) -0.0012(17)
C55 0.0190(17) 0.0220(17) 0.028(2) -0.0050(15) 0.0075(15) -0.0013(14)
C56 0.0131(15) 0.0162(16) 0.0172(17) 0.0005(13) 0.0009(13) -0.0041(12)
C57 0.0200(17) 0.0166(15) 0.0164(15) -0.0004(11) 0.0024(15) -0.0011(15)
C58 0.0143(16) 0.0167(16) 0.0144(16) -0.0007(13) 0.0016(13) -0.0017(12)

loop_
_atom_type_symbol
_atom_type_description
_atom_type_scat_dispersion_real
_atom_type_scat_dispersion_imag
_atom_type_scat_source
C C 0.0033 0.0016 'International Tables Vol C Tables 4.2.6.8 and 6.1.1.4'
H H 0.0000 0.0000 'International Tables Vol C Tables 4.2.6.8 and 6.1.1.4'
P P 0.1023 0.0942 'International Tables Vol C Tables 4.2.6.8 and 6.1.1.4'
Pt Pt -1.7033 8.3905 'International Tables Vol C Tables 4.2.6.8 and 6.1.1.4'

loop_
_geom_angle_atom_site_label_1
_geom_angle_atom_site_label_2
_geom_angle_atom_site_label_3
_geom_angle
_geom_angle_publ_flag
C28 Pt1 C29 86.02(13) yes
C28 Pt1 P2 175.99(10) ?
C29 Pt1 P2 89.96(9) yes
C28 Pt1 P1 89.71(10) yes
C29 Pt1 P1 174.94(9) ?
P2 Pt1 P1 94.30(3) yes
C28 Pt1 C1 136.30(11) ?
C29 Pt1 C1 137.62(10) ?
P2 Pt1 C1 47.71(5) ?
P1 Pt1 C1 46.81(5) ?
C10 P1 C4 102.78(15) ?
C10 P1 C2 100.84(15) ?
C4 P1 C2 101.68(14) ?
C10 P1 Pt1 115.26(11) ?
C4 P1 Pt1 117.58(11) ?
C2 P1 Pt1 116.25(10) ?
C16 P2 C22 104.43(14) ?
C16 P2 C3 100.50(14) ?
C22 P2 C3 104.84(15) ?
C16 P2 Pt1 116.21(10) ?
C22 P2 Pt1 112.31(11) ?
C3 P2 Pt1 116.95(10) ?
C2 C1 C3 113.3(3) ?
C2 C1 Pt1 65.78(16) ?
C3 C1 Pt1 65.94(15) ?
C2 C1 H1A 108.9 ?
C3 C1 H1A 108.9 ?
Pt1 C1 H1A 168.1 ?
C2 C1 H1B 108.9 ?
C3 C1 H1B 108.9 ?
Pt1 C1 H1B 84.2 ?
H1A C1 H1B 107.7 ?
C1 C2 P1 113.0(2) ?
C1 C2 H2A 109.0 ?
P1 C2 H2A 109.0 ?
C1 C2 H2B 109.0 ?
P1 C2 H2B 109.0 ?
H2A C2 H2B 107.8 ?
C1 C3 P2 115.6(2) ?
C1 C3 H3A 108.4 ?
P2 C3 H3A 108.4 ?
C1 C3 H3B 108.4 ?
P2 C3 H3B 108.4 ?
H3A C3 H3B 107.4 ?
C9 C4 C5 119.2(3) ?
C9 C4 P1 119.0(2) ?
C5 C4 P1 121.8(3) ?
C4 C5 C6 119.8(3) ?
C4 C5 H5 120.1 ?
C6 C5 H5 120.1 ?
C7 C6 C5 120.5(3) ?
C7 C6 H6 119.7 ?
C5 C6 H6 119.7 ?
C8 C7 C6 119.5(3) ?
C8 C7 H7 120.2 ?
C6 C7 H7 120.2 ?
C7 C8 C9 120.2(3) ?
C7 C8 H8 119.9 ?
C9 C8 H8 119.9 ?
C4 C9 C8 120.6(3) ?
C4 C9 H9 119.7 ?
C8 C9 H9 119.7 ?
C11 C10 C15 118.5(3) ?
C11 C10 P1 120.0(3) ?
C15 C10 P1 121.5(3) ?
C12 C11 C10 120.5(3) ?
C12 C11 H11 119.7 ?
C10 C11 H11 119.7 ?
C13 C12 C11 119.4(4) ?
C13 C12 H12 120.3 ?
C11 C12 H12 120.3 ?
C14 C13 C12 120.7(3) ?
C14 C13 H13 119.7 ?
C12 C13 H13 119.7 ?
C13 C14 C15 120.2(4) ?
C13 C14 H14 119.9 ?
C15 C14 H14 119.9 ?
C14 C15 C10 120.8(4) ?
C14 C15 H15 119.6 ?
C10 C15 H15 119.6 ?
C21 C16 C17 118.7(3) ?
C21 C16 P2 123.2(2) ?
C17 C16 P2 118.0(2) ?
C18 C17 C16 120.4(3) ?
C18 C17 H17 119.8 ?
C16 C17 H17 119.8 ?
C17 C18 C19 120.4(3) ?
C17 C18 H18 119.8 ?
C19 C18 H18 119.8 ?
C20 C19 C18 119.2(3) ?
C20 C19 H19 120.4 ?
C18 C19 H19 120.4 ?
C19 C20 C21 120.6(3) ?
C19 C20 H20 119.7 ?
C21 C20 H20 119.7 ?
C20 C21 C16 120.7(3) ?
C20 C21 H21 119.7 ?
C16 C21 H21 119.7 ?
C23 C22 C27 118.8(3) ?
C23 C22 P2 123.6(3) ?
C27 C22 P2 117.6(2) ?
C22 C23 C24 120.1(3) ?
C22 C23 H23 120.0 ?
C24 C23 H23 120.0 ?
C25 C24 C23 120.5(3) ?
C25 C24 H24 119.8 ?
C23 C24 H24 119.8 ?
C26 C25 C24 119.3(3) ?
C26 C25 H25 120.3 ?
C24 C25 H25 120.3 ?
C27 C26 C25 120.6(3) ?
C27 C26 H26 119.7 ?
C25 C26 H26 119.7 ?
C26 C27 C22 120.7(3) ?
C26 C27 H27 119.6 ?
C22 C27 H27 119.6 ?
Pt1 C28 H28A 109.5 ?
Pt1 C28 H28B 109.5 ?
H28A C28 H28B 109.5 ?
Pt1 C28 H28C 109.5 ?
H28A C28 H28C 109.5 ?
H28B C28 H28C 109.5 ?
Pt1 C29 H29A 109.5 ?
Pt1 C29 H29B 109.5 ?
H29A C29 H29B 109.5 ?
Pt1 C29 H29C 109.5 ?
H29A C29 H29C 109.5 ?
H29B C29 H29C 109.5 ?
C57 Pt2 C58 87.72(13) yes
C57 Pt2 P3 88.95(9) yes
C58 Pt2 P3 175.05(9) ?
C57 Pt2 P4 178.18(9) ?
C58 Pt2 P4 90.55(9) yes
P3 Pt2 P4 92.81(3) yes
C57 Pt2 C30 134.76(10) ?
C58 Pt2 C30 137.31(10) ?
P3 Pt2 C30 46.42(6) ?
P4 Pt2 C30 46.92(6) ?
C33 P3 C39 106.19(15) ?
C33 P3 C31 101.92(15) ?
C39 P3 C31 99.65(14) ?
C33 P3 Pt2 112.56(11) ?
C39 P3 Pt2 117.60(11) ?
C31 P3 Pt2 116.96(11) ?
C45 P4 C51 106.52(15) ?
C45 P4 C32 103.33(15) ?
C51 P4 C32 99.00(14) ?
C45 P4 Pt2 112.89(11) ?
C51 P4 Pt2 117.00(11) ?
C32 P4 Pt2 116.32(11) ?
C31 C30 C32 112.8(3) ?
C31 C30 Pt2 65.23(17) ?
C32 C30 Pt2 64.56(16) ?
C31 C30 H30A 109.0 ?
C32 C30 H30A 109.0 ?
Pt2 C30 H30A 86.2 ?
C31 C30 H30B 109.0 ?
C32 C30 H30B 109.0 ?
Pt2 C30 H30B 166.0 ?
H30A C30 H30B 107.8 ?
C30 C31 P3 113.7(2) ?
C30 C31 H31A 108.8 ?
P3 C31 H31A 108.8 ?
C30 C31 H31B 108.8 ?
P3 C31 H31B 108.8 ?
H31A C31 H31B 107.7 ?
C30 C32 P4 115.1(2) ?
C30 C32 H32A 108.5 ?
P4 C32 H32A 108.5 ?
C30 C32 H32B 108.5 ?
P4 C32 H32B 108.5 ?
H32A C32 H32B 107.5 ?
C38 C33 C34 118.5(3) ?
C38 C33 P3 118.3(2) ?
C34 C33 P3 123.1(3) ?
C35 C34 C33 120.7(3) ?
C35 C34 H34 119.6 ?
C33 C34 H34 119.6 ?
C36 C35 C34 119.9(3) ?
C36 C35 H35 120.0 ?
C34 C35 H35 120.0 ?
C35 C36 C37 120.5(3) ?
C35 C36 H36 119.7 ?
C37 C36 H36 119.7 ?
C36 C37 C38 119.7(4) ?
C36 C37 H37 120.2 ?
C38 C37 H37 120.2 ?
C33 C38 C37 120.7(3) ?
C33 C38 H38 119.7 ?
C37 C38 H38 119.7 ?
C44 C39 C40 118.5(3) ?
C44 C39 P3 123.8(2) ?
C40 C39 P3 117.8(2) ?
C41 C40 C39 121.3(3) ?
C41 C40 H40 119.3 ?
C39 C40 H40 119.3 ?
C40 C41 C42 119.9(3) ?
C40 C41 H41 120.1 ?
C42 C41 H41 120.1 ?
C43 C42 C41 119.6(3) ?
C43 C42 H42 120.2 ?
C41 C42 H42 120.2 ?
C42 C43 C44 119.9(3) ?
C42 C43 H43 120.1 ?
C44 C43 H43 120.1 ?
C39 C44 C43 120.8(3) ?
C39 C44 H44 119.6 ?
C43 C44 H44 119.6 ?
C46 C45 C50 118.4(3) ?
C46 C45 P4 118.6(2) ?
C50 C45 P4 122.9(3) ?
C45 C46 C47 120.4(3) ?
C45 C46 H46 119.8 ?
C47 C46 H46 119.8 ?
C48 C47 C46 120.1(3) ?
C48 C47 H47 119.9 ?
C46 C47 H47 119.9 ?
C47 C48 C49 119.8(3) ?
C47 C48 H48 120.1 ?
C49 C48 H48 120.1 ?
C48 C49 C50 120.2(4) ?
C48 C49 H49 119.9 ?
C50 C49 H49 119.9 ?
C49 C50 C45 121.0(3) ?
C49 C50 H50 119.5 ?
C45 C50 H50 119.5 ?
C56 C51 C52 119.0(3) ?
C56 C51 P4 117.9(2) ?
C52 C51 P4 122.9(3) ?
C53 C52 C51 120.4(3) ?
C53 C52 H52 119.8 ?
C51 C52 H52 119.8 ?
C52 C53 C54 120.3(3) ?
C52 C53 H53 119.9 ?
C54 C53 H53 119.9 ?
C53 C54 C55 119.7(3) ?
C53 C54 H54 120.1 ?
C55 C54 H54 120.1 ?
C56 C55 C54 120.0(3) ?
C56 C55 H55 120.0 ?
C54 C55 H55 120.0 ?
C51 C56 C55 120.5(3) ?
C51 C56 H56 119.7 ?
C55 C56 H56 119.7 ?
Pt2 C57 H57A 109.5 ?
Pt2 C57 H57B 109.5 ?
H57A C57 H57B 109.5 ?
Pt2 C57 H57C 109.5 ?
H57A C57 H57C 109.5 ?
H57B C57 H57C 109.5 ?
Pt2 C58 H58A 109.5 ?
Pt2 C58 H58B 109.5 ?
H58A C58 H58B 109.5 ?
Pt2 C58 H58C 109.5 ?
H58A C58 H58C 109.5 ?
H58B C58 H58C 109.5 ?

loop_
_geom_bond_atom_site_label_1
_geom_bond_atom_site_label_2
_geom_bond_distance
_geom_bond_publ_flag
Pt1 C28 2.102(3) yes
Pt1 C29 2.113(3) yes
Pt1 P2 2.2714(8) yes
Pt1 P1 2.2724(8) yes
Pt1 C1 3.839(3) yes
P1 C10 1.819(3) ?
P1 C4 1.836(3) ?
P1 C2 1.842(3) ?
P2 C16 1.826(3) ?
P2 C22 1.831(3) ?
P2 C3 1.832(3) ?
C1 C2 1.535(4) ?
C1 C3 1.539(4) ?
C1 H1A 0.9900 ?
C1 H1B 0.9900 ?
C2 H2A 0.9900 ?
C2 H2B 0.9900 ?
C3 H3A 0.9900 ?
C3 H3B 0.9900 ?
C4 C9 1.375(5) ?
C4 C5 1.394(5) ?
C5 C6 1.399(5) ?
C5 H5 0.9500 ?
C6 C7 1.381(5) ?
C6 H6 0.9500 ?
C7 C8 1.375(5) ?
C7 H7 0.9500 ?
C8 C9 1.400(5) ?
C8 H8 0.9500 ?
C9 H9 0.9500 ?
C10 C11 1.394(5) ?
C10 C15 1.400(5) ?
C11 C12 1.393(5) ?
C11 H11 0.9500 ?
C12 C13 1.386(5) ?
C12 H12 0.9500 ?
C13 C14 1.372(6) ?
C13 H13 0.9500 ?
C14 C15 1.377(5) ?
C14 H14 0.9500 ?
C15 H15 0.9500 ?
C16 C21 1.395(4) ?
C16 C17 1.397(4) ?
C17 C18 1.386(5) ?
C17 H17 0.9500 ?
C18 C19 1.395(5) ?
C18 H18 0.9500 ?
C19 C20 1.383(5) ?
C19 H19 0.9500 ?
C20 C21 1.383(5) ?
C20 H20 0.9500 ?
C21 H21 0.9500 ?
C22 C23 1.386(5) ?
C22 C27 1.399(5) ?
C23 C24 1.397(4) ?
C23 H23 0.9500 ?
C24 C25 1.385(5) ?
C24 H24 0.9500 ?
C25 C26 1.380(5) ?
C25 H25 0.9500 ?
C26 C27 1.378(5) ?
C26 H26 0.9500 ?
C27 H27 0.9500 ?
C28 H28A 0.9800 ?
C28 H28B 0.9800 ?
C28 H28C 0.9800 ?
C29 H29A 0.9800 ?
C29 H29B 0.9800 ?
C29 H29C 0.9800 ?
Pt2 C57 2.103(3) yes
Pt2 C58 2.107(3) yes
Pt2 P3 2.2787(8) yes
Pt2 P4 2.2811(8) yes
Pt2 C30 3.874(3) yes
P3 C33 1.827(3) ?
P3 C39 1.828(3) ?
P3 C31 1.841(3) ?
P4 C45 1.830(3) ?
P4 C51 1.830(3) ?
P4 C32 1.830(3) ?
C30 C31 1.538(5) ?
C30 C32 1.546(5) ?
C30 H30A 0.9900 ?
C30 H30B 0.9900 ?
C31 H31A 0.9900 ?
C31 H31B 0.9900 ?
C32 H32A 0.9900 ?
C32 H32B 0.9900 ?
C33 C38 1.389(5) ?
C33 C34 1.396(5) ?
C34 C35 1.387(5) ?
C34 H34 0.9500 ?
C35 C36 1.372(6) ?
C35 H35 0.9500 ?
C36 C37 1.381(5) ?
C36 H36 0.9500 ?
C37 C38 1.392(5) ?
C37 H37 0.9500 ?
C38 H38 0.9500 ?
C39 C44 1.390(5) ?
C39 C40 1.394(4) ?
C40 C41 1.371(5) ?
C40 H40 0.9500 ?
C41 C42 1.402(5) ?
C41 H41 0.9500 ?
C42 C43 1.382(5) ?
C42 H42 0.9500 ?
C43 C44 1.396(5) ?
C43 H43 0.9500 ?
C44 H44 0.9500 ?
C45 C46 1.389(5) ?
C45 C50 1.390(5) ?
C46 C47 1.398(4) ?
C46 H46 0.9500 ?
C47 C48 1.376(5) ?
C47 H47 0.9500 ?
C48 C49 1.378(5) ?
C48 H48 0.9500 ?
C49 C50 1.382(5) ?
C49 H49 0.9500 ?
C50 H50 0.9500 ?
C51 C56 1.389(4) ?
C51 C52 1.407(5) ?
C52 C53 1.381(5) ?
C52 H52 0.9500 ?
C53 C54 1.389(5) ?
C53 H53 0.9500 ?
C54 C55 1.396(5) ?
C54 H54 0.9500 ?
C55 C56 1.391(5) ?
C55 H55 0.9500 ?
C56 H56 0.9500 ?
C57 H57A 0.9800 ?
C57 H57B 0.9800 ?
C57 H57C 0.9800 ?
C58 H58A 0.9800 ?
C58 H58B 0.9800 ?
C58 H58C 0.9800 ?
